data_7245828
loop_
_publ_author_name
'Sengoden, Mani'
'Bhat, Gulzar A.'
'Darensbourg, Donald J.'

_publ_section_title
;
 Bifunctional organoboron--phosphonium catalysts for coupling reactions of
 CO2 and epoxides
;
_journal_issue 50
_journal_name_full 'RSC Advances'
_journal_page_first 32440
_journal_page_last 32447
_journal_paper_doi 10.1039/D2RA06358A
_journal_volume 12
_journal_year 2022
_chemical_formula_moiety '0.5(Br), C29 H37 B O P'
_chemical_formula_sum 'C29 H37 B Br0.5 O P'
_chemical_formula_weight 483.32
_space_group_crystal_system triclinic
_space_group_IT_number 2
_space_group_name_Hall '-P 1'
_space_group_name_H-M_alt 'P -1'
_atom_sites_solution_hydrogens mixed
_atom_sites_solution_primary dual
_audit_creation_date 2022-04-08
_audit_creation_method
;
Olex2 1.5
(compiled 2021.12.09 svn.r5202d8cf for OlexSys, GUI svn.r6439)
;
_audit_update_record
;
2022-07-18 deposited with the CCDC.	2022-10-28 downloaded from the CCDC.
;
_cell_angle_alpha 69.3050(10)
_cell_angle_beta 66.3040(10)
_cell_angle_gamma 73.1480(10)
_cell_formula_units_Z 2
_cell_length_a 10.0310(3)
_cell_length_b 12.2645(4)
_cell_length_c 12.4476(4)
_cell_measurement_reflns_used 9804
_cell_measurement_temperature 110.00
_cell_measurement_theta_max 30.530
_cell_measurement_theta_min 2.210
_cell_volume 1292.08(7)
_computing_cell_refinement 'SAINT V8.38A (Bruker, 2018)'
_computing_data_reduction 'SAINT V8.38A (Bruker, 2018)'
_computing_molecular_graphics 'Olex2 1.5 (Dolomanov et al., 2009)'
_computing_publication_material 'Olex2 1.5 (Dolomanov et al., 2009)'
_computing_structure_refinement 'XL  (Sheldrick, 2008)'
_computing_structure_solution 'SHELXT 2018/2 (Sheldrick, 2018)'
_diffrn_ambient_temperature 110.00
_diffrn_measured_fraction_theta_full 0.996
_diffrn_measured_fraction_theta_max 0.996
_diffrn_measurement_device_type 'Bruker Quest (PHOTON III)'
_diffrn_measurement_method '\f and \w scans'
_diffrn_radiation_type MoK\a
_diffrn_radiation_wavelength 0.71073
_diffrn_reflns_av_R_equivalents 0.0374
_diffrn_reflns_av_unetI/netI 0.0256
_diffrn_reflns_Laue_measured_fraction_full 0.996
_diffrn_reflns_Laue_measured_fraction_max 0.996
_diffrn_reflns_limit_h_max 14
_diffrn_reflns_limit_h_min -14
_diffrn_reflns_limit_k_max 17
_diffrn_reflns_limit_k_min -17
_diffrn_reflns_limit_l_max 17
_diffrn_reflns_limit_l_min -17
_diffrn_reflns_number 65447
_diffrn_reflns_point_group_measured_fraction_full 0.996
_diffrn_reflns_point_group_measured_fraction_max 0.996
_diffrn_reflns_theta_full 25.242
_diffrn_reflns_theta_max 30.566
_diffrn_reflns_theta_min 1.802
_diffrn_source_current 1.0
_diffrn_source_power 0.05
_diffrn_source_voltage 50.0
_diffrn_standards_number 0
_exptl_absorpt_coefficient_mu 0.899
_exptl_absorpt_correction_T_max 0.7461
_exptl_absorpt_correction_T_min 0.6849
_exptl_absorpt_correction_type multi-scan
_exptl_absorpt_process_details
;
SADABS-2016/2 (Bruker,2016/2) was used for absorption correction.
wR2(int) was 0.1335 before and 0.0659 after correction.
The Ratio of minimum to maximum transmission is 0.9180.
The \l/2 correction factor is Not present.
;
_exptl_crystal_colour colourless
_exptl_crystal_colour_primary colourless
_exptl_crystal_density_diffrn 1.242
_exptl_crystal_description plate
_exptl_crystal_F_000 513
_exptl_crystal_size_max 0.207
_exptl_crystal_size_mid 0.062
_exptl_crystal_size_min 0.027
_refine_diff_density_max 0.465
_refine_diff_density_min -0.233
_refine_diff_density_rms 0.071
_refine_ls_extinction_method none
_refine_ls_goodness_of_fit_ref 1.085
_refine_ls_hydrogen_treatment constr
_refine_ls_matrix_type full
_refine_ls_number_parameters 298
_refine_ls_number_reflns 7896
_refine_ls_number_restraints 0
_refine_ls_restrained_S_all 1.085
_refine_ls_R_factor_all 0.0444
_refine_ls_R_factor_gt 0.0349
_refine_ls_shift/su_max 0.001
_refine_ls_shift/su_mean 0.000
_refine_ls_structure_factor_coef Fsqd
_refine_ls_weighting_details 'w=1/[\s^2^(Fo^2^)+(0.0662P)^2^+0.1626P] where P=(Fo^2^+2Fc^2^)/3'
_refine_ls_weighting_scheme calc
_refine_ls_wR_factor_gt 0.1011
_refine_ls_wR_factor_ref 0.1055
_reflns_Friedel_coverage 0.000
_reflns_number_gt 6607
_reflns_number_total 7896
_reflns_threshold_expression 'I > 2\s(I)'
_cod_data_source_file d2ra06358a3.cif
_cod_data_source_block 2
_cod_original_formula_sum 'C29 H37 B Br0.50 O P'
_cod_database_code 7245828
_shelx_shelxl_version_number 2018/3
_shelx_space_group_comment
;
The symmetry employed for this shelxl refinement is uniquely defined
by the following loop, which should always be used as a source of
symmetry information in preference to the above space-group names.
They are only intended as comments.
;
_shelx_estimated_absorpt_t_max 0.976
_shelx_estimated_absorpt_t_min 0.836
_olex2_refinement_description
;
1. Fixed Uiso
 At 1.2 times of:
  All C(H) groups, All C(H,H) groups
 At 1.5 times of:
  All O(H,H) groups
2. Others
 Fixed Sof: Br1(0.5)
3.a Riding coordinates:
 O1(H1A,H1B)
3.b Ternary CH refined with riding coordinates:
 C1(H1), C5(H5)
3.c Secondary CH2 refined with riding coordinates:
 C2(H2A,H2B), C3(H3A,H3B), C4(H4A,H4B), C6(H6A,H6B), C7(H7A,H7B), C8(H8A,H8B),
 C9(H9A,H9B), C10(H10A,H10B), C11(H11A,H11B)
3.d Aromatic/amide H refined with riding coordinates:
 C13(H13), C14(H14), C15(H15), C16(H16), C17(H17), C19(H19), C20(H20),
 C21(H21), C22(H22), C23(H23), C25(H25), C26(H26), C27(H27), C28(H28), C29(H29)
;
_olex2_submission_special_instructions 'No special instructions were received'

loop_
_space_group_symop_operation_xyz
'x, y, z'
'-x, -y, -z'

loop_
_atom_site_label
_atom_site_type_symbol
_atom_site_fract_x
_atom_site_fract_y
_atom_site_fract_z
_atom_site_U_iso_or_equiv
_atom_site_adp_type
_atom_site_occupancy
_atom_site_site_symmetry_order
_atom_site_calc_flag
_atom_site_refinement_flags_posn
_atom_site_refinement_flags_adp
_atom_site_refinement_flags_occupancy
_atom_site_disorder_assembly
_atom_site_disorder_group
Br1 Br 0.62045(3) 0.63593(2) -0.02553(2) 0.01967(7) Uani 0.5 1 d . . P . .
P1 P 0.15043(3) 0.74904(2) 0.27447(2) 0.01274(7) Uani 1 1 d . . . . .
O1 O 0.60693(9) 0.37894(7) 0.12243(7) 0.01610(16) Uani 1 1 d . . . . .
H1A H 0.617719 0.453222 0.082774 0.024 Uiso 1 1 d R U . . .
H1B H 0.541609 0.365622 0.103464 0.024 Uiso 1 1 d R U . . .
C1 C 0.73257(12) 0.28177(10) 0.29192(10) 0.0162(2) Uani 1 1 d . . . . .
H1 H 0.798665 0.342411 0.252491 0.019 Uiso 1 1 calc R U . . .
C2 C 0.70034(13) 0.24604(11) 0.43107(11) 0.0216(2) Uani 1 1 d . . . . .
H2A H 0.792275 0.200342 0.447789 0.026 Uiso 1 1 calc R U . . .
H2B H 0.674027 0.319013 0.457489 0.026 Uiso 1 1 calc R U . . .
C3 C 0.57590(14) 0.17203(13) 0.50938(11) 0.0261(3) Uani 1 1 d . . . . .
H3A H 0.617408 0.088258 0.509550 0.031 Uiso 1 1 calc R U . . .
H3B H 0.542572 0.176521 0.594368 0.031 Uiso 1 1 calc R U . . .
C4 C 0.44065(13) 0.20992(12) 0.46751(11) 0.0240(3) Uani 1 1 d . . . . .
H4A H 0.377841 0.279792 0.496097 0.029 Uiso 1 1 calc R U . . .
H4B H 0.382131 0.145125 0.507193 0.029 Uiso 1 1 calc R U . . .
C5 C 0.47704(12) 0.24068(10) 0.32894(11) 0.0180(2) Uani 1 1 d . . . . .
H5 H 0.382476 0.274349 0.310836 0.022 Uiso 1 1 calc R U . . .
C6 C 0.80890(13) 0.17702(10) 0.23555(11) 0.0207(2) Uani 1 1 d . . . . .
H6A H 0.838573 0.207705 0.145745 0.025 Uiso 1 1 calc R U . . .
H6B H 0.900051 0.139209 0.256570 0.025 Uiso 1 1 calc R U . . .
C7 C 0.71299(15) 0.08263(11) 0.27729(12) 0.0248(3) Uani 1 1 d . . . . .
H7A H 0.708289 0.035268 0.361301 0.030 Uiso 1 1 calc R U . . .
H7B H 0.760877 0.028617 0.223971 0.030 Uiso 1 1 calc R U . . .
C8 C 0.55466(14) 0.13408(11) 0.27491(12) 0.0234(2) Uani 1 1 d . . . . .
H8A H 0.494257 0.070596 0.320442 0.028 Uiso 1 1 calc R U . . .
H8B H 0.557476 0.158529 0.189341 0.028 Uiso 1 1 calc R U . . .
C9 C 0.50327(12) 0.46648(10) 0.30525(10) 0.0166(2) Uani 1 1 d . . . . .
H9A H 0.494869 0.452916 0.390819 0.020 Uiso 1 1 calc R U . . .
H9B H 0.571525 0.523662 0.253532 0.020 Uiso 1 1 calc R U . . .
C10 C 0.35003(12) 0.52331(10) 0.29248(11) 0.0178(2) Uani 1 1 d . . . . .
H10A H 0.342552 0.505915 0.223456 0.021 Uiso 1 1 calc R U . . .
H10B H 0.272022 0.490280 0.367717 0.021 Uiso 1 1 calc R U . . .
C11 C 0.32886(12) 0.65767(10) 0.27019(11) 0.0175(2) Uani 1 1 d . . . . .
H11A H 0.400393 0.688417 0.189209 0.021 Uiso 1 1 calc R U . . .
H11B H 0.358160 0.670740 0.331136 0.021 Uiso 1 1 calc R U . . .
C12 C 0.04666(12) 0.69496(9) 0.22181(10) 0.0143(2) Uani 1 1 d . . . . .
C13 C 0.11523(13) 0.65793(10) 0.11529(10) 0.0179(2) Uani 1 1 d . . . . .
H13 H 0.217197 0.660189 0.071242 0.021 Uiso 1 1 calc R U . . .
C14 C 0.03351(14) 0.61780(11) 0.07416(11) 0.0206(2) Uani 1 1 d . . . . .
H14 H 0.079734 0.592606 0.001662 0.025 Uiso 1 1 calc R U . . .
C15 C -0.11573(14) 0.61428(11) 0.13855(11) 0.0216(2) Uani 1 1 d . . . . .
H15 H -0.171291 0.587071 0.109803 0.026 Uiso 1 1 calc R U . . .
C16 C -0.18329(14) 0.65037(12) 0.24442(12) 0.0245(3) Uani 1 1 d . . . . .
H16 H -0.285009 0.647069 0.288634 0.029 Uiso 1 1 calc R U . . .
C17 C -0.10331(12) 0.69144(11) 0.28651(11) 0.0202(2) Uani 1 1 d . . . . .
H17 H -0.150272 0.716957 0.358803 0.024 Uiso 1 1 calc R U . . .
C18 C 0.19029(12) 0.89262(9) 0.17852(10) 0.0148(2) Uani 1 1 d . . . . .
C19 C 0.14693(14) 0.94867(11) 0.07640(12) 0.0228(2) Uani 1 1 d . . . . .
H19 H 0.087723 0.913974 0.058554 0.027 Uiso 1 1 calc R U . . .
C20 C 0.19049(17) 1.05558(12) 0.00057(13) 0.0283(3) Uani 1 1 d . . . . .
H20 H 0.159917 1.094576 -0.068708 0.034 Uiso 1 1 calc R U . . .
C21 C 0.27880(14) 1.10587(11) 0.02566(12) 0.0235(2) Uani 1 1 d . . . . .
H21 H 0.308792 1.178842 -0.026700 0.028 Uiso 1 1 calc R U . . .
C22 C 0.32281(14) 1.04971(11) 0.12665(12) 0.0216(2) Uani 1 1 d . . . . .
H22 H 0.383303 1.084062 0.143486 0.026 Uiso 1 1 calc R U . . .
C23 C 0.27902(13) 0.94337(11) 0.20354(11) 0.0198(2) Uani 1 1 d . . . . .
H23 H 0.309189 0.905039 0.273091 0.024 Uiso 1 1 calc R U . . .
C24 C 0.04373(11) 0.75751(10) 0.42702(10) 0.0145(2) Uani 1 1 d . . . . .
C25 C -0.03320(12) 0.86572(10) 0.45083(10) 0.0167(2) Uani 1 1 d . . . . .
H25 H -0.030923 0.936170 0.385966 0.020 Uiso 1 1 calc R U . . .
C26 C -0.11333(12) 0.86927(11) 0.57069(11) 0.0204(2) Uani 1 1 d . . . . .
H26 H -0.165119 0.942761 0.587759 0.024 Uiso 1 1 calc R U . . .
C27 C -0.11819(13) 0.76653(12) 0.66532(11) 0.0209(2) Uani 1 1 d . . . . .
H27 H -0.172772 0.769966 0.746885 0.025 Uiso 1 1 calc R U . . .
C28 C -0.04363(13) 0.65855(11) 0.64145(11) 0.0214(2) Uani 1 1 d . . . . .
H28 H -0.048448 0.588086 0.706455 0.026 Uiso 1 1 calc R U . . .
C29 C 0.03785(13) 0.65366(10) 0.52266(11) 0.0193(2) Uani 1 1 d . . . . .
H29 H 0.089615 0.579930 0.506193 0.023 Uiso 1 1 calc R U . . .
B1 B 0.57670(13) 0.34233(11) 0.26886(11) 0.0139(2) Uani 1 1 d . . . . .

loop_
_atom_site_aniso_label
_atom_site_aniso_U_11
_atom_site_aniso_U_22
_atom_site_aniso_U_33
_atom_site_aniso_U_23
_atom_site_aniso_U_13
_atom_site_aniso_U_12
Br1 0.02936(13) 0.01678(11) 0.01689(12) 0.00222(8) -0.01258(9) -0.01118(9)
P1 0.01258(12) 0.01290(13) 0.01248(13) -0.00333(10) -0.00402(9) -0.00222(9)
O1 0.0186(4) 0.0146(4) 0.0143(4) -0.0013(3) -0.0064(3) -0.0036(3)
C1 0.0139(5) 0.0156(5) 0.0171(5) -0.0003(4) -0.0061(4) -0.0036(4)
C2 0.0193(5) 0.0261(6) 0.0207(6) -0.0021(5) -0.0118(4) -0.0034(4)
C3 0.0245(6) 0.0323(7) 0.0167(5) 0.0034(5) -0.0092(5) -0.0073(5)
C4 0.0180(5) 0.0294(6) 0.0180(5) 0.0037(5) -0.0045(4) -0.0095(5)
C5 0.0155(5) 0.0187(5) 0.0190(5) 0.0011(4) -0.0083(4) -0.0059(4)
C6 0.0176(5) 0.0170(5) 0.0219(6) -0.0016(4) -0.0067(4) 0.0006(4)
C7 0.0298(6) 0.0144(5) 0.0288(6) -0.0022(5) -0.0130(5) -0.0017(5)
C8 0.0295(6) 0.0172(5) 0.0270(6) 0.0002(5) -0.0144(5) -0.0096(5)
C9 0.0144(5) 0.0187(5) 0.0175(5) -0.0055(4) -0.0071(4) -0.0004(4)
C10 0.0145(5) 0.0157(5) 0.0230(5) -0.0064(4) -0.0064(4) -0.0005(4)
C11 0.0136(5) 0.0165(5) 0.0218(5) -0.0062(4) -0.0055(4) -0.0012(4)
C12 0.0155(5) 0.0133(5) 0.0143(5) -0.0028(4) -0.0053(4) -0.0034(4)
C13 0.0190(5) 0.0186(5) 0.0149(5) -0.0049(4) -0.0036(4) -0.0043(4)
C14 0.0277(6) 0.0193(5) 0.0167(5) -0.0058(4) -0.0079(4) -0.0052(4)
C15 0.0261(6) 0.0194(5) 0.0247(6) -0.0045(5) -0.0129(5) -0.0072(4)
C16 0.0187(5) 0.0306(6) 0.0275(6) -0.0100(5) -0.0061(5) -0.0087(5)
C17 0.0161(5) 0.0258(6) 0.0203(5) -0.0104(5) -0.0029(4) -0.0053(4)
C18 0.0155(5) 0.0143(5) 0.0141(5) -0.0037(4) -0.0041(4) -0.0034(4)
C19 0.0300(6) 0.0195(5) 0.0245(6) -0.0007(5) -0.0158(5) -0.0091(5)
C20 0.0423(7) 0.0215(6) 0.0267(6) 0.0043(5) -0.0211(6) -0.0130(5)
C21 0.0290(6) 0.0180(5) 0.0242(6) -0.0024(5) -0.0088(5) -0.0093(5)
C22 0.0230(6) 0.0197(5) 0.0261(6) -0.0065(5) -0.0095(5) -0.0073(4)
C23 0.0236(5) 0.0197(5) 0.0205(5) -0.0043(4) -0.0111(4) -0.0059(4)
C24 0.0136(4) 0.0174(5) 0.0134(5) -0.0045(4) -0.0048(4) -0.0034(4)
C25 0.0146(5) 0.0171(5) 0.0172(5) -0.0044(4) -0.0060(4) -0.0003(4)
C26 0.0154(5) 0.0245(6) 0.0211(6) -0.0107(5) -0.0044(4) 0.0000(4)
C27 0.0160(5) 0.0319(6) 0.0162(5) -0.0089(5) -0.0024(4) -0.0074(4)
C28 0.0236(6) 0.0232(6) 0.0160(5) -0.0011(4) -0.0056(4) -0.0089(4)
C29 0.0227(5) 0.0171(5) 0.0167(5) -0.0032(4) -0.0056(4) -0.0047(4)
B1 0.0137(5) 0.0147(5) 0.0126(5) -0.0014(4) -0.0056(4) -0.0025(4)

loop_
_atom_type_symbol
_atom_type_description
_atom_type_scat_dispersion_real
_atom_type_scat_dispersion_imag
_atom_type_scat_source
C C 0.0033 0.0016 'International Tables Vol C Tables 4.2.6.8 and 6.1.1.4'
H H 0.0000 0.0000 'International Tables Vol C Tables 4.2.6.8 and 6.1.1.4'
B B 0.0013 0.0007 'International Tables Vol C Tables 4.2.6.8 and 6.1.1.4'
Br Br -0.2901 2.4595 'International Tables Vol C Tables 4.2.6.8 and 6.1.1.4'
O O 0.0106 0.0060 'International Tables Vol C Tables 4.2.6.8 and 6.1.1.4'
P P 0.1023 0.0942 'International Tables Vol C Tables 4.2.6.8 and 6.1.1.4'

loop_
_geom_angle_atom_site_label_1
_geom_angle_atom_site_label_2
_geom_angle_atom_site_label_3
_geom_angle
_geom_angle_site_symmetry_1
_geom_angle_site_symmetry_3
_geom_angle_publ_flag
C12 P1 C11 113.06(5) . . ?
C12 P1 C18 110.81(5) . . ?
C18 P1 C11 104.97(5) . . ?
C24 P1 C11 109.82(5) . . ?
C24 P1 C12 108.30(5) . . ?
C24 P1 C18 109.84(5) . . ?
H1A O1 H1B 106.1 . . ?
B1 O1 H1A 115.9 . . ?
B1 O1 H1B 114.5 . . ?
C2 C1 H1 108.4 . . ?
C2 C1 B1 107.21(9) . . ?
C6 C1 H1 108.4 . . ?
C6 C1 C2 113.03(9) . . ?
C6 C1 B1 111.32(9) . . ?
B1 C1 H1 108.4 . . ?
C1 C2 H2A 108.4 . . ?
C1 C2 H2B 108.4 . . ?
H2A C2 H2B 107.4 . . ?
C3 C2 C1 115.58(10) . . ?
C3 C2 H2A 108.4 . . ?
C3 C2 H2B 108.4 . . ?
C2 C3 H3A 108.5 . . ?
C2 C3 H3B 108.5 . . ?
H3A C3 H3B 107.5 . . ?
C4 C3 C2 115.18(10) . . ?
C4 C3 H3A 108.5 . . ?
C4 C3 H3B 108.5 . . ?
C3 C4 H4A 108.6 . . ?
C3 C4 H4B 108.6 . . ?
C3 C4 C5 114.81(10) . . ?
H4A C4 H4B 107.5 . . ?
C5 C4 H4A 108.6 . . ?
C5 C4 H4B 108.6 . . ?
C4 C5 H5 108.2 . . ?
C4 C5 C8 114.06(10) . . ?
C4 C5 B1 106.58(10) . . ?
C8 C5 H5 108.2 . . ?
C8 C5 B1 111.35(9) . . ?
B1 C5 H5 108.2 . . ?
C1 C6 H6A 108.7 . . ?
C1 C6 H6B 108.7 . . ?
H6A C6 H6B 107.6 . . ?
C7 C6 C1 114.27(10) . . ?
C7 C6 H6A 108.7 . . ?
C7 C6 H6B 108.7 . . ?
C6 C7 H7A 108.8 . . ?
C6 C7 H7B 108.8 . . ?
C6 C7 C8 113.66(10) . . ?
H7A C7 H7B 107.7 . . ?
C8 C7 H7A 108.8 . . ?
C8 C7 H7B 108.8 . . ?
C5 C8 H8A 108.5 . . ?
C5 C8 H8B 108.5 . . ?
C7 C8 C5 115.30(10) . . ?
C7 C8 H8A 108.5 . . ?
C7 C8 H8B 108.5 . . ?
H8A C8 H8B 107.5 . . ?
H9A C9 H9B 107.4 . . ?
C10 C9 H9A 108.3 . . ?
C10 C9 H9B 108.3 . . ?
C10 C9 B1 115.79(9) . . ?
B1 C9 H9A 108.3 . . ?
B1 C9 H9B 108.3 . . ?
C9 C10 H10A 109.9 . . ?
C9 C10 H10B 109.9 . . ?
H10A C10 H10B 108.3 . . ?
C11 C10 C9 108.90(9) . . ?
C11 C10 H10A 109.9 . . ?
C11 C10 H10B 109.9 . . ?
P1 C11 H11A 107.2 . . ?
P1 C11 H11B 107.2 . . ?
C10 C11 P1 120.40(8) . . ?
C10 C11 H11A 107.2 . . ?
C10 C11 H11B 107.2 . . ?
H11A C11 H11B 106.9 . . ?
C13 C12 P1 119.95(8) . . ?
C13 C12 C17 120.10(10) . . ?
C17 C12 P1 119.94(8) . . ?
C12 C13 H13 120.2 . . ?
C14 C13 C12 119.58(10) . . ?
C14 C13 H13 120.2 . . ?
C13 C14 H14 119.8 . . ?
C13 C14 C15 120.32(11) . . ?
C15 C14 H14 119.8 . . ?
C14 C15 H15 120.0 . . ?
C16 C15 C14 120.02(11) . . ?
C16 C15 H15 120.0 . . ?
C15 C16 H16 119.8 . . ?
C15 C16 C17 120.41(11) . . ?
C17 C16 H16 119.8 . . ?
C12 C17 H17 120.2 . . ?
C16 C17 C12 119.57(11) . . ?
C16 C17 H17 120.2 . . ?
C19 C18 P1 122.36(9) . . ?
C19 C18 C23 119.91(10) . . ?
C23 C18 P1 117.50(9) . . ?
C18 C19 H19 120.1 . . ?
C20 C19 C18 119.72(11) . . ?
C20 C19 H19 120.1 . . ?
C19 C20 H20 119.9 . . ?
C19 C20 C21 120.26(12) . . ?
C21 C20 H20 119.9 . . ?
C20 C21 H21 120.0 . . ?
C22 C21 C20 120.02(11) . . ?
C22 C21 H21 120.0 . . ?
C21 C22 H22 119.9 . . ?
C21 C22 C23 120.23(11) . . ?
C23 C22 H22 119.9 . . ?
C18 C23 H23 120.1 . . ?
C22 C23 C18 119.87(11) . . ?
C22 C23 H23 120.1 . . ?
C25 C24 P1 120.76(8) . . ?
C25 C24 C29 120.18(10) . . ?
C29 C24 P1 119.07(8) . . ?
C24 C25 H25 120.4 . . ?
C26 C25 C24 119.22(11) . . ?
C26 C25 H25 120.4 . . ?
C25 C26 H26 119.7 . . ?
C27 C26 C25 120.52(11) . . ?
C27 C26 H26 119.7 . . ?
C26 C27 H27 119.9 . . ?
C26 C27 C28 120.26(11) . . ?
C28 C27 H27 119.9 . . ?
C27 C28 H28 120.0 . . ?
C29 C28 C27 119.92(11) . . ?
C29 C28 H28 120.0 . . ?
C24 C29 H29 120.1 . . ?
C28 C29 C24 119.89(11) . . ?
C28 C29 H29 120.1 . . ?
C1 B1 O1 108.31(8) . . ?
C1 B1 C9 114.02(9) . . ?
C5 B1 O1 105.95(9) . . ?
C5 B1 C1 106.57(9) . . ?
C5 B1 C9 117.40(9) . . ?
C9 B1 O1 103.99(8) . . ?

loop_
_geom_bond_atom_site_label_1
_geom_bond_atom_site_label_2
_geom_bond_distance
_geom_bond_site_symmetry_2
_geom_bond_publ_flag
P1 C11 1.8068(11) . ?
P1 C12 1.7914(11) . ?
P1 C18 1.7959(11) . ?
P1 C24 1.7898(11) . ?
O1 H1A 0.8841 . ?
O1 H1B 0.8517 . ?
O1 B1 1.6345(14) . ?
C1 H1 1.0000 . ?
C1 C2 1.5466(16) . ?
C1 C6 1.5375(16) . ?
C1 B1 1.6173(16) . ?
C2 H2A 0.9900 . ?
C2 H2B 0.9900 . ?
C2 C3 1.5446(18) . ?
C3 H3A 0.9900 . ?
C3 H3B 0.9900 . ?
C3 C4 1.5362(18) . ?
C4 H4A 0.9900 . ?
C4 H4B 0.9900 . ?
C4 C5 1.5378(17) . ?
C5 H5 1.0000 . ?
C5 C8 1.5422(18) . ?
C5 B1 1.6048(16) . ?
C6 H6A 0.9900 . ?
C6 H6B 0.9900 . ?
C6 C7 1.5345(18) . ?
C7 H7A 0.9900 . ?
C7 H7B 0.9900 . ?
C7 C8 1.5379(18) . ?
C8 H8A 0.9900 . ?
C8 H8B 0.9900 . ?
C9 H9A 0.9900 . ?
C9 H9B 0.9900 . ?
C9 C10 1.5397(15) . ?
C9 B1 1.6233(16) . ?
C10 H10A 0.9900 . ?
C10 H10B 0.9900 . ?
C10 C11 1.5358(16) . ?
C11 H11A 0.9900 . ?
C11 H11B 0.9900 . ?
C12 C13 1.3959(15) . ?
C12 C17 1.3975(15) . ?
C13 H13 0.9500 . ?
C13 C14 1.3878(17) . ?
C14 H14 0.9500 . ?
C14 C15 1.3907(17) . ?
C15 H15 0.9500 . ?
C15 C16 1.3828(18) . ?
C16 H16 0.9500 . ?
C16 C17 1.3894(17) . ?
C17 H17 0.9500 . ?
C18 C19 1.3895(16) . ?
C18 C23 1.3992(16) . ?
C19 H19 0.9500 . ?
C19 C20 1.3882(17) . ?
C20 H20 0.9500 . ?
C20 C21 1.3921(18) . ?
C21 H21 0.9500 . ?
C21 C22 1.3811(18) . ?
C22 H22 0.9500 . ?
C22 C23 1.3863(17) . ?
C23 H23 0.9500 . ?
C24 C25 1.3946(15) . ?
C24 C29 1.3995(16) . ?
C25 H25 0.9500 . ?
C25 C26 1.3913(16) . ?
C26 H26 0.9500 . ?
C26 C27 1.3849(18) . ?
C27 H27 0.9500 . ?
C27 C28 1.3880(18) . ?
C28 H28 0.9500 . ?
C28 C29 1.3859(16) . ?
C29 H29 0.9500 . ?

loop_
_geom_torsion_atom_site_label_1
_geom_torsion_atom_site_label_2
_geom_torsion_atom_site_label_3
_geom_torsion_atom_site_label_4
_geom_torsion
_geom_torsion_site_symmetry_1
_geom_torsion_site_symmetry_2
_geom_torsion_site_symmetry_3
_geom_torsion_site_symmetry_4
_geom_torsion_publ_flag
P1 C12 C13 C14 -179.05(9) . . . . ?
P1 C12 C17 C16 179.42(10) . . . . ?
P1 C18 C19 C20 -175.16(10) . . . . ?
P1 C18 C23 C22 174.93(9) . . . . ?
P1 C24 C25 C26 -179.09(9) . . . . ?
P1 C24 C29 C28 179.69(9) . . . . ?
C1 C2 C3 C4 -39.95(16) . . . . ?
C1 C6 C7 C8 46.12(15) . . . . ?
C2 C1 C6 C7 66.18(13) . . . . ?
C2 C1 B1 O1 -179.00(9) . . . . ?
C2 C1 B1 C5 -65.39(11) . . . . ?
C2 C1 B1 C9 65.77(12) . . . . ?
C2 C3 C4 C5 42.24(17) . . . . ?
C3 C4 C5 C8 67.05(14) . . . . ?
C3 C4 C5 B1 -56.24(14) . . . . ?
C4 C5 C8 C7 -68.28(13) . . . . ?
C4 C5 B1 O1 -177.04(9) . . . . ?
C4 C5 B1 C1 67.74(11) . . . . ?
C4 C5 B1 C9 -61.49(12) . . . . ?
C6 C1 C2 C3 -71.51(13) . . . . ?
C6 C1 B1 O1 -54.91(11) . . . . ?
C6 C1 B1 C5 58.70(11) . . . . ?
C6 C1 B1 C9 -170.14(9) . . . . ?
C6 C7 C8 C5 -45.15(15) . . . . ?
C8 C5 B1 O1 57.99(11) . . . . ?
C8 C5 B1 C1 -57.23(12) . . . . ?
C8 C5 B1 C9 173.54(10) . . . . ?
C9 C10 C11 P1 -170.39(8) . . . . ?
C10 C9 B1 O1 65.99(11) . . . . ?
C10 C9 B1 C1 -176.26(9) . . . . ?
C10 C9 B1 C5 -50.63(14) . . . . ?
C11 P1 C12 C13 -45.47(11) . . . . ?
C11 P1 C12 C17 135.41(10) . . . . ?
C11 P1 C18 C19 120.85(10) . . . . ?
C11 P1 C18 C23 -53.65(10) . . . . ?
C11 P1 C24 C25 134.21(9) . . . . ?
C11 P1 C24 C29 -46.04(11) . . . . ?
C12 P1 C11 C10 -32.75(11) . . . . ?
C12 P1 C18 C19 -1.52(12) . . . . ?
C12 P1 C18 C23 -176.02(9) . . . . ?
C12 P1 C24 C25 -101.89(10) . . . . ?
C12 P1 C24 C29 77.86(10) . . . . ?
C12 C13 C14 C15 -0.07(18) . . . . ?
C13 C12 C17 C16 0.30(18) . . . . ?
C13 C14 C15 C16 -0.29(18) . . . . ?
C14 C15 C16 C17 0.66(19) . . . . ?
C15 C16 C17 C12 -0.7(2) . . . . ?
C17 C12 C13 C14 0.06(17) . . . . ?
C18 P1 C11 C10 -153.65(9) . . . . ?
C18 P1 C12 C13 72.05(10) . . . . ?
C18 P1 C12 C17 -107.06(10) . . . . ?
C18 P1 C24 C25 19.26(11) . . . . ?
C18 P1 C24 C29 -161.00(9) . . . . ?
C18 C19 C20 C21 0.8(2) . . . . ?
C19 C18 C23 C22 0.29(17) . . . . ?
C19 C20 C21 C22 -0.3(2) . . . . ?
C20 C21 C22 C23 -0.2(2) . . . . ?
C21 C22 C23 C18 0.19(18) . . . . ?
C23 C18 C19 C20 -0.79(19) . . . . ?
C24 P1 C11 C10 88.33(10) . . . . ?
C24 P1 C12 C13 -167.41(9) . . . . ?
C24 P1 C12 C17 13.47(11) . . . . ?
C24 P1 C18 C19 -121.14(10) . . . . ?
C24 P1 C18 C23 64.37(10) . . . . ?
C24 C25 C26 C27 -0.71(17) . . . . ?
C25 C24 C29 C28 -0.56(17) . . . . ?
C25 C26 C27 C28 -0.35(18) . . . . ?
C26 C27 C28 C29 0.97(18) . . . . ?
C27 C28 C29 C24 -0.51(18) . . . . ?
C29 C24 C25 C26 1.16(16) . . . . ?
B1 C1 C2 C3 51.54(13) . . . . ?
B1 C1 C6 C7 -54.56(13) . . . . ?
B1 C5 C8 C7 52.39(13) . . . . ?
B1 C9 C10 C11 -153.51(10) . . . . ?
